data_7101800
loop_
_publ_author_name
'Wang, Yajun'
'Shen, Zongxuan'
'Li, Bin'
'Zhang, Yong'
'Zhang, Yawen'

_publ_section_title
;
 Dynamic kinetic resolution of 2-oxo-3-aryl-succinates by
 organocatalyzed aldolization.
;
_journal_issue 12
_journal_name_full 'Chemical communications (Cambridge, England)'
_journal_page_first 1284
_journal_page_last 1286
_journal_paper_doi 10.1039/b616382c
_journal_year 2007
_chemical_absolute_configuration ad
_chemical_formula_moiety 'C27 H25 Cl O6'
_chemical_formula_sum 'C27 H25 Cl O6'
_chemical_formula_weight 480.92
_chemical_name_systematic
;
?
;
_space_group_IT_number 1
_symmetry_cell_setting triclinic
_symmetry_Int_Tables_number 1
_symmetry_space_group_name_Hall 'P 1'
_symmetry_space_group_name_H-M 'P 1'
_atom_sites_solution_hydrogens geom
_atom_sites_solution_primary direct
_atom_sites_solution_secondary difmap
_audit_creation_method SHELXL-97
_cell_angle_alpha 97.499(19)
_cell_angle_beta 97.56(2)
_cell_angle_gamma 103.09(2)
_cell_formula_units_Z 2
_cell_length_a 5.7585(11)
_cell_length_b 12.377(2)
_cell_length_c 17.297(3)
_cell_measurement_reflns_used 4457
_cell_measurement_temperature 213(2)
_cell_measurement_theta_max 25.3
_cell_measurement_theta_min 3.2
_cell_volume 1173.8(4)
_computing_cell_refinement CrystalClear
_computing_data_collection CrystalClear
_computing_data_reduction CrystalStructure
_computing_structure_refinement 'SHELXL-97 (Sheldrick, 1997)'
_computing_structure_solution 'SHELXS-97 (Sheldrick, 1990)'
_diffrn_ambient_temperature 213(2)
_diffrn_detector_area_resol_mean 7.31
_diffrn_measured_fraction_theta_full 0.993
_diffrn_measured_fraction_theta_max 0.993
_diffrn_measurement_device_type 'Rigaku Mercury'
_diffrn_measurement_method \w
_diffrn_radiation_monochromator graphite
_diffrn_radiation_source 'fine-focus sealed tube'
_diffrn_radiation_type MoK\a
_diffrn_radiation_wavelength 0.71070
_diffrn_reflns_av_R_equivalents 0.0434
_diffrn_reflns_av_sigmaI/netI 0.0822
_diffrn_reflns_limit_h_max 6
_diffrn_reflns_limit_h_min -6
_diffrn_reflns_limit_k_max 14
_diffrn_reflns_limit_k_min -14
_diffrn_reflns_limit_l_max 18
_diffrn_reflns_limit_l_min -20
_diffrn_reflns_number 11389
_diffrn_reflns_theta_full 25.35
_diffrn_reflns_theta_max 25.35
_diffrn_reflns_theta_min 3.18
_exptl_absorpt_coefficient_mu 0.204
_exptl_absorpt_correction_T_max 0.9899
_exptl_absorpt_correction_T_min 0.8787
_exptl_absorpt_correction_type multi-scan
_exptl_absorpt_process_details 'Jacobson, R. (1998) Private communication'
_exptl_crystal_colour colorless
_exptl_crystal_density_diffrn 1.361
_exptl_crystal_density_method 'not measured'
_exptl_crystal_description block
_exptl_crystal_F_000 504
_exptl_crystal_size_max 0.65
_exptl_crystal_size_mid 0.37
_exptl_crystal_size_min 0.05
_refine_diff_density_max 0.229
_refine_diff_density_min -0.260
_refine_diff_density_rms 0.058
_refine_ls_abs_structure_details 'Flack H D (1983), Acta Cryst. A39, 876-881'
_refine_ls_abs_structure_Flack -0.13(9)
_refine_ls_extinction_method none
_refine_ls_goodness_of_fit_ref 1.116
_refine_ls_hydrogen_treatment constr
_refine_ls_matrix_type full
_refine_ls_number_parameters 618
_refine_ls_number_reflns 7036
_refine_ls_number_restraints 3
_refine_ls_restrained_S_all 1.116
_refine_ls_R_factor_all 0.0939
_refine_ls_R_factor_gt 0.0685
_refine_ls_shift/su_max 0.000
_refine_ls_shift/su_mean 0.000
_refine_ls_structure_factor_coef Fsqd
_refine_ls_weighting_details 'calc w=1/[\s^2^(Fo^2^)+(0.0507P)^2^+0.4578P] where P=(Fo^2^+2Fc^2^)/3'
_refine_ls_weighting_scheme calc
_refine_ls_wR_factor_gt 0.1378
_refine_ls_wR_factor_ref 0.1555
_reflns_number_gt 5326
_reflns_number_total 7036
_reflns_threshold_expression >2sigma(I)
_cod_data_source_file b616382c.txt
_cod_data_source_block shelxl
_cod_database_code 7101800

loop_
_symmetry_equiv_pos_as_xyz
'x, y, z'

loop_
_atom_site_label
_atom_site_type_symbol
_atom_site_fract_x
_atom_site_fract_y
_atom_site_fract_z
_atom_site_U_iso_or_equiv
_atom_site_adp_type
_atom_site_occupancy
_atom_site_symmetry_multiplicity
_atom_site_calc_flag
_atom_site_refinement_flags
Cl1 Cl 0.3154(3) 0.70280(14) 0.84106(10) 0.0496(4) Uani 1 1 d .
Cl2 Cl 0.2476(3) 0.69921(14) 0.33851(10) 0.0530(5) Uani 1 1 d .
O1 O 0.4751(7) 1.0287(3) 0.7219(3) 0.0462(11) Uani 1 1 d .
O2 O 0.2235(6) 0.9231(3) 0.6163(2) 0.0320(9) Uani 1 1 d .
O3 O 0.6740(7) 0.8247(3) 0.5933(2) 0.0345(9) Uani 1 1 d .
H3 H 0.8122 0.8291 0.6166 0.052 Uiso 1 1 calc R
O4 O 0.4933(9) 0.5721(4) 0.5085(3) 0.0570(12) Uani 1 1 d .
O5 O 0.8337(6) 0.6753(3) 0.6702(2) 0.0400(10) Uani 1 1 d .
O6 O 0.4552(6) 0.5895(3) 0.6847(2) 0.0338(9) Uani 1 1 d .
O7 O 0.0710(7) 0.8611(3) 0.0950(2) 0.0408(10) Uani 1 1 d .
O8 O 0.3651(7) 0.9861(3) 0.1793(2) 0.0418(10) Uani 1 1 d .
O9 O 0.5728(6) 0.7820(3) 0.0774(2) 0.0358(9) Uani 1 1 d .
H9 H 0.7149 0.7860 0.0967 0.054 Uiso 1 1 calc R
O10 O 0.4408(10) 0.5274(4) 0.0102(3) 0.0664(14) Uani 1 1 d .
O11 O 0.7630(7) 0.6496(3) 0.1678(2) 0.0415(10) Uani 1 1 d .
O12 O 0.3945(6) 0.5611(3) 0.1869(2) 0.0374(10) Uani 1 1 d .
C1 C 0.6280(10) 0.8493(4) 0.7741(3) 0.0323(13) Uani 1 1 d .
C2 C 0.5910(11) 0.7954(5) 0.8397(3) 0.0386(14) Uani 1 1 d .
C3 C 0.7738(11) 0.8127(5) 0.9052(4) 0.0427(15) Uani 1 1 d .
H3A H 0.7468 0.7755 0.9484 0.051 Uiso 1 1 calc R
C4 C 0.9940(12) 0.8851(6) 0.9052(4) 0.0487(16) Uani 1 1 d .
H4 H 1.1175 0.8974 0.9491 0.058 Uiso 1 1 calc R
C5 C 1.0367(11) 0.9395(5) 0.8426(4) 0.0436(15) Uani 1 1 d .
H5 H 1.1881 0.9886 0.8435 0.052 Uiso 1 1 calc R
C6 C 0.8567(10) 0.9218(5) 0.7783(3) 0.0378(14) Uani 1 1 d .
H6 H 0.8878 0.9597 0.7356 0.045 Uiso 1 1 calc R
C7 C 0.3880(10) 0.9386(5) 0.6814(3) 0.0313(13) Uani 1 1 d .
C8 C 0.4359(9) 0.8281(4) 0.7008(3) 0.0285(12) Uani 1 1 d .
H8 H 0.2842 0.7837 0.7136 0.034 Uiso 1 1 calc R
C9 C 0.1596(10) 1.0252(5) 0.5981(4) 0.0384(14) Uani 1 1 d .
H9A H 0.1453 1.0705 0.6473 0.046 Uiso 1 1 calc R
H9B H 0.0012 1.0047 0.5639 0.046 Uiso 1 1 calc R
C10 C 0.3422(10) 1.0961(5) 0.5574(3) 0.0359(14) Uani 1 1 d .
C11 C 0.3416(11) 1.2078(5) 0.5581(3) 0.0407(15) Uani 1 1 d .
H11 H 0.2336 1.2386 0.5848 0.049 Uiso 1 1 calc R
C12 C 0.5018(12) 1.2751(5) 0.5192(4) 0.0493(17) Uani 1 1 d .
H12 H 0.5015 1.3511 0.5201 0.059 Uiso 1 1 calc R
C13 C 0.6580(11) 1.2309(5) 0.4800(4) 0.0486(17) Uani 1 1 d .
H13 H 0.7666 1.2766 0.4545 0.058 Uiso 1 1 calc R
C14 C 0.6564(11) 1.1182(5) 0.4780(4) 0.0471(16) Uani 1 1 d .
H14 H 0.7616 1.0868 0.4502 0.057 Uiso 1 1 calc R
C15 C 0.4996(10) 1.0528(5) 0.5171(4) 0.0409(15) Uani 1 1 d .
H15 H 0.5004 0.9767 0.5161 0.049 Uiso 1 1 calc R
C16 C 0.5019(9) 0.7548(4) 0.6286(3) 0.0277(12) Uani 1 1 d .
C17 C 0.2790(9) 0.6971(4) 0.5660(3) 0.0311(13) Uani 1 1 d .
H17A H 0.1411 0.6747 0.5931 0.037 Uiso 1 1 calc R
H17B H 0.2430 0.7524 0.5335 0.037 Uiso 1 1 calc R
C18 C 0.2995(11) 0.5947(5) 0.5116(3) 0.0403(14) Uani 1 1 d .
C19 C 0.0670(11) 0.5224(6) 0.4654(4) 0.058(2) Uani 1 1 d .
H19A H 0.1000 0.4719 0.4227 0.087 Uiso 1 1 calc R
H19B H -0.0297 0.5694 0.4435 0.087 Uiso 1 1 calc R
H19C H -0.0207 0.4788 0.4998 0.087 Uiso 1 1 calc R
C20 C 0.6200(9) 0.6686(4) 0.6618(3) 0.0292(12) Uani 1 1 d .
C21 C 0.5520(10) 0.5100(5) 0.7250(4) 0.0444(16) Uani 1 1 d .
H21A H 0.6487 0.5482 0.7762 0.053 Uiso 1 1 calc R
H21B H 0.6571 0.4781 0.6933 0.053 Uiso 1 1 calc R
C22 C 0.3488(10) 0.4183(4) 0.7370(3) 0.0332(13) Uani 1 1 d .
C23 C 0.1144(11) 0.4002(5) 0.6973(4) 0.0395(14) Uani 1 1 d .
H23 H 0.0771 0.4498 0.6635 0.047 Uiso 1 1 calc R
C24 C -0.0662(11) 0.3093(5) 0.7067(4) 0.0462(16) Uani 1 1 d .
H24 H -0.2242 0.2977 0.6792 0.055 Uiso 1 1 calc R
C25 C -0.0143(11) 0.2362(5) 0.7563(4) 0.0438(15) Uani 1 1 d .
H25 H -0.1371 0.1750 0.7626 0.053 Uiso 1 1 calc R
C26 C 0.2132(12) 0.2522(5) 0.7961(4) 0.0493(17) Uani 1 1 d .
H26 H 0.2480 0.2024 0.8300 0.059 Uiso 1 1 calc R
C27 C 0.3985(12) 0.3442(5) 0.7865(4) 0.0433(15) Uani 1 1 d .
H27 H 0.5563 0.3549 0.8139 0.052 Uiso 1 1 calc R
C28 C 0.5356(10) 0.8322(5) 0.2571(3) 0.0333(13) Uani 1 1 d .
C29 C 0.5170(11) 0.7916(5) 0.3273(3) 0.0379(14) Uani 1 1 d .
C30 C 0.7021(12) 0.8180(5) 0.3906(4) 0.0458(16) Uani 1 1 d .
H30 H 0.6832 0.7876 0.4370 0.055 Uiso 1 1 calc R
C31 C 0.9177(12) 0.8909(6) 0.3841(4) 0.0527(18) Uani 1 1 d .
H31 H 1.0464 0.9104 0.4269 0.063 Uiso 1 1 calc R
C32 C 0.9456(11) 0.9347(5) 0.3163(4) 0.0457(16) Uani 1 1 d .
H32 H 1.0931 0.9835 0.3126 0.055 Uiso 1 1 calc R
C33 C 0.7567(11) 0.9071(5) 0.2534(3) 0.0397(14) Uani 1 1 d .
H33 H 0.7760 0.9387 0.2074 0.048 Uiso 1 1 calc R
C34 C 0.3385(9) 0.7925(4) 0.1846(3) 0.0278(12) Uani 1 1 d .
H34 H 0.1991 0.7446 0.2019 0.033 Uiso 1 1 calc R
C35 C 0.2431(10) 0.8807(5) 0.1472(3) 0.0324(13) Uani 1 1 d .
C36 C 0.2772(12) 1.0750(5) 0.1452(4) 0.0451(15) Uani 1 1 d .
H36A H 0.2983 1.1398 0.1870 0.054 Uiso 1 1 calc R
H36B H 0.1039 1.0473 0.1245 0.054 Uiso 1 1 calc R
C37 C 0.4090(10) 1.1127(4) 0.0793(3) 0.0370(14) Uani 1 1 d .
C38 C 0.3804(12) 1.2114(5) 0.0549(4) 0.0500(17) Uani 1 1 d .
H38 H 0.2778 1.2502 0.0782 0.060 Uiso 1 1 calc R
C39 C 0.4982(14) 1.2540(6) -0.0026(4) 0.061(2) Uani 1 1 d .
H39 H 0.4810 1.3226 -0.0173 0.074 Uiso 1 1 calc R
C40 C 0.6449(13) 1.1936(6) -0.0390(4) 0.060(2) Uani 1 1 d .
H40 H 0.7237 1.2203 -0.0796 0.072 Uiso 1 1 calc R
C41 C 0.6719(13) 1.0955(6) -0.0147(4) 0.0545(18) Uani 1 1 d .
H41 H 0.7723 1.0557 -0.0385 0.065 Uiso 1 1 calc R
C42 C 0.5559(11) 1.0538(5) 0.0435(4) 0.0477(16) Uani 1 1 d .
H42 H 0.5756 0.9860 0.0591 0.057 Uiso 1 1 calc R
C43 C 0.4150(9) 0.7148(4) 0.1178(3) 0.0292(12) Uani 1 1 d .
C44 C 0.1965(10) 0.6457(5) 0.0561(3) 0.0360(14) Uani 1 1 d .
H44A H 0.0657 0.6146 0.0839 0.043 Uiso 1 1 calc R
H44B H 0.1392 0.6965 0.0234 0.043 Uiso 1 1 calc R
C45 C 0.2462(13) 0.5507(5) 0.0025(4) 0.0484(17) Uani 1 1 d .
C46 C 0.0357(13) 0.4865(6) -0.0591(4) 0.066(2) Uani 1 1 d .
H46A H 0.0879 0.4337 -0.0953 0.099 Uiso 1 1 calc R
H46B H -0.0276 0.5384 -0.0882 0.099 Uiso 1 1 calc R
H46C H -0.0895 0.4458 -0.0339 0.099 Uiso 1 1 calc R
C47 C 0.5461(10) 0.6394(4) 0.1585(3) 0.0317(13) Uani 1 1 d .
C48 C 0.5004(11) 0.4899(5) 0.2330(4) 0.0484(17) Uani 1 1 d .
H48A H 0.5972 0.5345 0.2825 0.058 Uiso 1 1 calc R
H48B H 0.6064 0.4553 0.2034 0.058 Uiso 1 1 calc R
C49 C 0.2990(10) 0.4001(5) 0.2504(3) 0.0369(14) Uani 1 1 d .
C50 C 0.0709(11) 0.3709(5) 0.2059(4) 0.0483(17) Uani 1 1 d .
H50 H 0.0362 0.4090 0.1639 0.058 Uiso 1 1 calc R
C51 C -0.1096(11) 0.2848(5) 0.2228(4) 0.0518(18) Uani 1 1 d .
H51 H -0.2657 0.2657 0.1927 0.062 Uiso 1 1 calc R
C52 C -0.0575(13) 0.2282(5) 0.2836(4) 0.0504(17) Uani 1 1 d .
H52 H -0.1769 0.1692 0.2946 0.060 Uiso 1 1 calc R
C53 C 0.1664(13) 0.2577(6) 0.3276(4) 0.0545(18) Uani 1 1 d .
H53 H 0.2006 0.2196 0.3696 0.065 Uiso 1 1 calc R
C54 C 0.3474(11) 0.3437(5) 0.3118(4) 0.0463(16) Uani 1 1 d .
H54 H 0.5021 0.3632 0.3429 0.056 Uiso 1 1 calc R

loop_
_atom_site_aniso_label
_atom_site_aniso_U_11
_atom_site_aniso_U_22
_atom_site_aniso_U_33
_atom_site_aniso_U_23
_atom_site_aniso_U_13
_atom_site_aniso_U_12
Cl1 0.0511(11) 0.0575(10) 0.0497(10) 0.0214(8) 0.0262(9) 0.0155(8)
Cl2 0.0535(11) 0.0723(11) 0.0441(9) 0.0263(8) 0.0230(9) 0.0199(9)
O1 0.043(2) 0.034(2) 0.059(3) 0.003(2) 0.000(2) 0.014(2)
O2 0.030(2) 0.035(2) 0.038(2) 0.0113(17) 0.0079(18) 0.0158(17)
O3 0.031(2) 0.042(2) 0.037(2) 0.0149(18) 0.0142(18) 0.0122(18)
O4 0.063(3) 0.061(3) 0.058(3) 0.005(2) 0.018(3) 0.037(3)
O5 0.026(2) 0.050(2) 0.053(3) 0.022(2) 0.0147(19) 0.0163(19)
O6 0.028(2) 0.036(2) 0.046(2) 0.0201(18) 0.0138(18) 0.0146(17)
O7 0.034(2) 0.050(2) 0.039(2) 0.012(2) 0.003(2) 0.0119(19)
O8 0.041(2) 0.041(2) 0.048(3) 0.013(2) 0.013(2) 0.0150(19)
O9 0.030(2) 0.048(2) 0.037(2) 0.0182(19) 0.0183(19) 0.0101(19)
O10 0.063(3) 0.074(3) 0.065(3) -0.009(3) 0.008(3) 0.035(3)
O11 0.024(2) 0.054(3) 0.051(3) 0.015(2) 0.0103(18) 0.0139(18)
O12 0.031(2) 0.042(2) 0.048(3) 0.020(2) 0.0126(19) 0.0157(18)
C1 0.031(3) 0.037(3) 0.034(3) 0.008(3) 0.012(3) 0.015(3)
C2 0.044(4) 0.039(3) 0.038(3) 0.006(3) 0.017(3) 0.015(3)
C3 0.049(4) 0.054(4) 0.036(3) 0.014(3) 0.013(3) 0.027(3)
C4 0.047(4) 0.069(4) 0.036(4) 0.002(3) 0.006(3) 0.030(4)
C5 0.034(3) 0.052(4) 0.044(4) 0.001(3) 0.005(3) 0.013(3)
C6 0.035(3) 0.045(3) 0.038(3) 0.005(3) 0.008(3) 0.019(3)
C7 0.030(3) 0.035(3) 0.034(3) 0.010(3) 0.014(3) 0.011(3)
C8 0.022(3) 0.038(3) 0.032(3) 0.008(2) 0.013(2) 0.013(2)
C9 0.030(3) 0.047(3) 0.050(4) 0.018(3) 0.017(3) 0.022(3)
C10 0.038(3) 0.037(3) 0.039(3) 0.013(3) 0.011(3) 0.016(3)
C11 0.044(4) 0.043(3) 0.041(4) 0.009(3) 0.013(3) 0.018(3)
C12 0.059(4) 0.044(4) 0.053(4) 0.022(3) 0.015(4) 0.019(3)
C13 0.047(4) 0.044(4) 0.060(4) 0.029(3) 0.013(3) 0.007(3)
C14 0.037(3) 0.064(4) 0.054(4) 0.023(3) 0.026(3) 0.024(3)
C15 0.038(3) 0.044(3) 0.047(4) 0.010(3) 0.018(3) 0.015(3)
C16 0.024(3) 0.031(3) 0.033(3) 0.010(2) 0.016(2) 0.008(2)
C17 0.026(3) 0.031(3) 0.038(3) 0.005(3) 0.007(3) 0.010(2)
C18 0.048(4) 0.039(3) 0.036(3) 0.008(3) 0.012(3) 0.012(3)
C19 0.051(4) 0.051(4) 0.058(5) -0.003(4) 0.014(4) -0.012(3)
C20 0.025(3) 0.032(3) 0.033(3) 0.009(2) 0.011(2) 0.007(2)
C21 0.032(3) 0.047(4) 0.066(4) 0.032(3) 0.018(3) 0.017(3)
C22 0.029(3) 0.030(3) 0.046(3) 0.011(3) 0.012(3) 0.013(2)
C23 0.042(4) 0.041(3) 0.045(4) 0.017(3) 0.013(3) 0.022(3)
C24 0.031(3) 0.052(4) 0.055(4) 0.012(3) 0.003(3) 0.010(3)
C25 0.037(3) 0.042(3) 0.051(4) 0.007(3) 0.007(3) 0.008(3)
C26 0.062(5) 0.040(4) 0.046(4) 0.017(3) 0.004(3) 0.011(3)
C27 0.044(4) 0.041(3) 0.052(4) 0.018(3) 0.010(3) 0.019(3)
C28 0.032(3) 0.042(3) 0.029(3) 0.004(3) 0.009(3) 0.014(3)
C29 0.042(4) 0.045(3) 0.034(3) 0.008(3) 0.015(3) 0.020(3)
C30 0.051(4) 0.058(4) 0.036(4) 0.010(3) 0.006(3) 0.028(3)
C31 0.046(4) 0.077(5) 0.035(4) -0.005(3) -0.005(3) 0.029(4)
C32 0.028(3) 0.056(4) 0.050(4) -0.001(3) 0.001(3) 0.013(3)
C33 0.039(3) 0.047(3) 0.039(3) 0.009(3) 0.015(3) 0.018(3)
C34 0.021(3) 0.037(3) 0.028(3) 0.010(2) 0.009(2) 0.008(2)
C35 0.029(3) 0.037(3) 0.033(3) 0.009(3) 0.013(3) 0.006(3)
C36 0.054(4) 0.039(3) 0.050(4) 0.010(3) 0.013(3) 0.021(3)
C37 0.040(3) 0.031(3) 0.042(4) 0.005(3) 0.008(3) 0.014(3)
C38 0.065(4) 0.044(4) 0.057(4) 0.018(3) 0.020(4) 0.033(3)
C39 0.078(5) 0.052(4) 0.066(5) 0.025(4) 0.006(4) 0.036(4)
C40 0.075(5) 0.059(4) 0.057(5) 0.027(4) 0.020(4) 0.022(4)
C41 0.061(4) 0.051(4) 0.063(5) 0.014(4) 0.029(4) 0.025(4)
C42 0.045(4) 0.043(3) 0.058(4) 0.013(3) 0.009(3) 0.016(3)
C43 0.023(3) 0.039(3) 0.030(3) 0.009(3) 0.014(2) 0.010(2)
C44 0.026(3) 0.053(4) 0.029(3) 0.001(3) 0.005(2) 0.013(3)
C45 0.063(5) 0.049(4) 0.030(3) 0.001(3) 0.012(3) 0.009(4)
C46 0.062(5) 0.070(5) 0.054(5) -0.002(4) 0.011(4) -0.001(4)
C47 0.032(3) 0.032(3) 0.036(3) 0.006(3) 0.014(3) 0.011(2)
C48 0.034(3) 0.053(4) 0.069(5) 0.033(4) 0.014(3) 0.016(3)
C49 0.038(3) 0.036(3) 0.042(3) 0.018(3) 0.012(3) 0.012(3)
C50 0.039(4) 0.056(4) 0.052(4) 0.023(3) -0.003(3) 0.015(3)
C51 0.028(3) 0.049(4) 0.074(5) 0.015(4) 0.002(3) 0.001(3)
C52 0.055(4) 0.045(4) 0.056(4) 0.013(3) 0.015(4) 0.016(3)
C53 0.059(5) 0.057(4) 0.049(4) 0.018(3) 0.008(4) 0.013(4)
C54 0.039(4) 0.039(3) 0.058(4) 0.013(3) 0.005(3) 0.004(3)

loop_
_atom_type_symbol
_atom_type_description
_atom_type_scat_dispersion_real
_atom_type_scat_dispersion_imag
_atom_type_scat_source
C C 0.0033 0.0016 'International Tables Vol C Tables 4.2.6.8 and 6.1.1.4'
H H 0.0000 0.0000 'International Tables Vol C Tables 4.2.6.8 and 6.1.1.4'
Cl Cl 0.1484 0.1585 'International Tables Vol C Tables 4.2.6.8 and 6.1.1.4'
O O 0.0106 0.0060 'International Tables Vol C Tables 4.2.6.8 and 6.1.1.4'

loop_
_geom_angle_atom_site_label_1
_geom_angle_atom_site_label_2
_geom_angle_atom_site_label_3
_geom_angle
C7 O2 C9 114.3(4)
C16 O3 H3 109.5
C20 O6 C21 115.1(4)
C35 O8 C36 115.2(5)
C43 O9 H9 109.5
C47 O12 C48 117.1(4)
C6 C1 C2 116.4(5)
C6 C1 C8 121.0(5)
C2 C1 C8 122.6(5)
C3 C2 C1 121.6(5)
C3 C2 Cl1 117.8(4)
C1 C2 Cl1 120.6(5)
C4 C3 C2 118.9(6)
C4 C3 H3A 120.6
C2 C3 H3A 120.6
C5 C4 C3 121.3(6)
C5 C4 H4 119.4
C3 C4 H4 119.4
C4 C5 C6 119.6(6)
C4 C5 H5 120.2
C6 C5 H5 120.2
C5 C6 C1 122.3(6)
C5 C6 H6 118.8
C1 C6 H6 118.8
O1 C7 O2 123.1(5)
O1 C7 C8 124.6(5)
O2 C7 C8 112.2(4)
C1 C8 C7 110.7(4)
C1 C8 C16 111.5(4)
C7 C8 C16 113.1(4)
C1 C8 H8 107.1
C7 C8 H8 107.1
C16 C8 H8 107.1
O2 C9 C10 113.4(4)
O2 C9 H9A 108.9
C10 C9 H9A 108.9
O2 C9 H9B 108.9
C10 C9 H9B 108.9
H9A C9 H9B 107.7
C15 C10 C11 118.8(5)
C15 C10 C9 122.9(5)
C11 C10 C9 118.3(5)
C10 C11 C12 120.1(6)
C10 C11 H11 120.0
C12 C11 H11 119.9
C13 C12 C11 120.3(6)
C13 C12 H12 119.8
C11 C12 H12 119.8
C12 C13 C14 119.7(6)
C12 C13 H13 120.1
C14 C13 H13 120.1
C15 C14 C13 119.5(6)
C15 C14 H14 120.2
C13 C14 H14 120.2
C10 C15 C14 121.5(6)
C10 C15 H15 119.3
C14 C15 H15 119.3
O3 C16 C20 107.9(4)
O3 C16 C17 109.2(4)
C20 C16 C17 111.0(4)
O3 C16 C8 109.4(4)
C20 C16 C8 107.3(4)
C17 C16 C8 112.0(4)
C18 C17 C16 115.9(5)
C18 C17 H17A 108.3
C16 C17 H17A 108.3
C18 C17 H17B 108.3
C16 C17 H17B 108.3
H17A C17 H17B 107.4
O4 C18 C19 123.0(6)
O4 C18 C17 121.4(5)
C19 C18 C17 115.5(6)
C18 C19 H19A 109.5
C18 C19 H19B 109.5
H19A C19 H19B 109.5
C18 C19 H19C 109.5
H19A C19 H19C 109.5
H19B C19 H19C 109.5
O5 C20 O6 125.3(5)
O5 C20 C16 124.0(5)
O6 C20 C16 110.5(4)
O6 C21 C22 109.3(5)
O6 C21 H21A 109.8
C22 C21 H21A 109.8
O6 C21 H21B 109.8
C22 C21 H21B 109.8
H21A C21 H21B 108.3
C27 C22 C23 118.4(5)
C27 C22 C21 118.7(5)
C23 C22 C21 122.8(5)
C22 C23 C24 120.7(5)
C22 C23 H23 119.6
C24 C23 H23 119.6
C25 C24 C23 120.2(6)
C25 C24 H24 119.9
C23 C24 H24 119.9
C26 C25 C24 120.2(6)
C26 C25 H25 119.9
C24 C25 H25 119.9
C25 C26 C27 119.9(6)
C25 C26 H26 120.1
C27 C26 H26 120.1
C22 C27 C26 120.5(6)
C22 C27 H27 119.7
C26 C27 H27 119.7
C29 C28 C33 116.4(5)
C29 C28 C34 122.7(5)
C33 C28 C34 120.6(5)
C30 C29 C28 123.4(6)
C30 C29 Cl2 116.5(5)
C28 C29 Cl2 120.1(5)
C29 C30 C31 118.3(6)
C29 C30 H30 120.9
C31 C30 H30 120.9
C32 C31 C30 120.9(6)
C32 C31 H31 119.6
C30 C31 H31 119.6
C31 C32 C33 119.9(6)
C31 C32 H32 120.0
C33 C32 H32 120.0
C32 C33 C28 121.0(6)
C32 C33 H33 119.5
C28 C33 H33 119.5
C35 C34 C28 117.7(4)
C35 C34 C43 108.1(4)
C28 C34 C43 111.8(4)
C35 C34 H34 106.2
C28 C34 H34 106.2
C43 C34 H34 106.2
O7 C35 O8 122.0(5)
O7 C35 C34 124.7(5)
O8 C35 C34 113.3(5)
O8 C36 C37 112.3(5)
O8 C36 H36A 109.1
C37 C36 H36A 109.1
O8 C36 H36B 109.1
C37 C36 H36B 109.1
H36A C36 H36B 107.9
C38 C37 C42 119.3(6)
C38 C37 C36 117.2(5)
C42 C37 C36 123.5(5)
C39 C38 C37 121.5(6)
C39 C38 H38 119.3
C37 C38 H38 119.3
C38 C39 C40 119.0(6)
C38 C39 H39 120.5
C40 C39 H39 120.5
C41 C40 C39 119.2(7)
C41 C40 H40 120.4
C39 C40 H40 120.4
C40 C41 C42 121.6(7)
C40 C41 H41 119.2
C42 C41 H41 119.2
C41 C42 C37 119.4(6)
C41 C42 H42 120.3
C37 C42 H42 120.3
O9 C43 C47 109.5(4)
O9 C43 C44 107.3(4)
C47 C43 C44 111.4(5)
O9 C43 C34 109.4(4)
C47 C43 C34 107.0(4)
C44 C43 C34 112.2(4)
C45 C44 C43 114.9(5)
C45 C44 H44A 108.5
C43 C44 H44A 108.5
C45 C44 H44B 108.5
C43 C44 H44B 108.5
H44A C44 H44B 107.5
O10 C45 C46 123.2(6)
O10 C45 C44 122.2(6)
C46 C45 C44 114.6(6)
C45 C46 H46A 109.5
C45 C46 H46B 109.5
H46A C46 H46B 109.5
C45 C46 H46C 109.5
H46A C46 H46C 109.5
H46B C46 H46C 109.5
O11 C47 O12 122.9(5)
O11 C47 C43 125.2(5)
O12 C47 C43 111.8(4)
O12 C48 C49 108.3(5)
O12 C48 H48A 110.0
C49 C48 H48A 110.0
O12 C48 H48B 110.0
C49 C48 H48B 110.0
H48A C48 H48B 108.4
C54 C49 C50 119.3(5)
C54 C49 C48 118.6(6)
C50 C49 C48 122.1(5)
C49 C50 C51 120.3(6)
C49 C50 H50 119.8
C51 C50 H50 119.8
C52 C51 C50 119.7(6)
C52 C51 H51 120.1
C50 C51 H51 120.1
C53 C52 C51 119.7(6)
C53 C52 H52 120.2
C51 C52 H52 120.2
C52 C53 C54 121.2(7)
C52 C53 H53 119.4
C54 C53 H53 119.4
C49 C54 C53 119.8(6)
C49 C54 H54 120.1
C53 C54 H54 120.1

loop_
_geom_bond_atom_site_label_1
_geom_bond_atom_site_label_2
_geom_bond_distance
Cl1 C2 1.740(6)
Cl2 C29 1.756(6)
O1 C7 1.199(6)
O2 C7 1.335(6)
O2 C9 1.455(6)
O3 C16 1.418(6)
O3 H3 0.8300
O4 C18 1.216(7)
O5 C20 1.202(6)
O6 C20 1.341(6)
O6 C21 1.446(6)
O7 C35 1.207(6)
O8 C35 1.340(6)
O8 C36 1.468(7)
O9 C43 1.409(6)
O9 H9 0.8300
O10 C45 1.214(8)
O11 C47 1.213(6)
O12 C47 1.341(6)
O12 C48 1.443(7)
C1 C6 1.403(7)
C1 C2 1.404(8)
C1 C8 1.521(7)
C2 C3 1.399(8)
C3 C4 1.377(9)
C3 H3A 0.9400
C4 C5 1.369(9)
C4 H4 0.9400
C5 C6 1.374(8)
C5 H5 0.9400
C6 H6 0.9400
C7 C8 1.525(7)
C8 C16 1.585(7)
C8 H8 0.9900
C9 C10 1.519(7)
C9 H9A 0.9800
C9 H9B 0.9800
C10 C15 1.373(8)
C10 C11 1.381(7)
C11 C12 1.400(8)
C11 H11 0.9400
C12 C13 1.361(9)
C12 H12 0.9400
C13 C14 1.389(8)
C13 H13 0.9400
C14 C15 1.378(8)
C14 H14 0.9400
C15 H15 0.9400
C16 C20 1.522(7)
C16 C17 1.532(7)
C17 C18 1.514(8)
C17 H17A 0.9800
C17 H17B 0.9800
C18 C19 1.491(8)
C19 H19A 0.9700
C19 H19B 0.9700
C19 H19C 0.9700
C21 C22 1.491(7)
C21 H21A 0.9800
C21 H21B 0.9800
C22 C27 1.384(8)
C22 C23 1.387(8)
C23 C24 1.392(8)
C23 H23 0.9400
C24 C25 1.380(8)
C24 H24 0.9400
C25 C26 1.356(8)
C25 H25 0.9400
C26 C27 1.417(8)
C26 H26 0.9400
C27 H27 0.9400
C28 C29 1.383(8)
C28 C33 1.409(8)
C28 C34 1.521(7)
C29 C30 1.371(8)
C30 C31 1.386(9)
C30 H30 0.9400
C31 C32 1.368(9)
C31 H31 0.9400
C32 C33 1.381(8)
C32 H32 0.9400
C33 H33 0.9400
C34 C35 1.507(7)
C34 C43 1.578(7)
C34 H34 0.9900
C36 C37 1.517(8)
C36 H36A 0.9800
C36 H36B 0.9800
C37 C38 1.381(8)
C37 C42 1.389(8)
C38 C39 1.370(9)
C38 H38 0.9400
C39 C40 1.404(10)
C39 H39 0.9400
C40 C41 1.371(9)
C40 H40 0.9400
C41 C42 1.373(9)
C41 H41 0.9400
C42 H42 0.9400
C43 C47 1.512(7)
C43 C44 1.542(7)
C44 C45 1.503(8)
C44 H44A 0.9800
C44 H44B 0.9800
C45 C46 1.497(9)
C46 H46A 0.9700
C46 H46B 0.9700
C46 H46C 0.9700
C48 C49 1.506(8)
C48 H48A 0.9800
C48 H48B 0.9800
C49 C54 1.376(8)
C49 C50 1.377(8)
C50 C51 1.401(8)
C50 H50 0.9400
C51 C52 1.376(9)
C51 H51 0.9400
C52 C53 1.353(9)
C52 H52 0.9400
C53 C54 1.394(9)
C53 H53 0.9400
C54 H54 0.9400

loop_
_geom_hbond_atom_site_label_D
_geom_hbond_atom_site_label_H
_geom_hbond_atom_site_label_A
_geom_hbond_distance_DH
_geom_hbond_distance_HA
_geom_hbond_distance_DA
_geom_hbond_angle_DHA
_geom_hbond_site_symmetry_A
O9 H9 O11 0.83 2.26 2.714(5) 114.7 .
O9 H9 O7 0.83 2.06 2.775(5) 144.6 1_655
O3 H3 O2 0.83 2.39 3.075(5) 140.1 1_655
O3 H3 O5 0.83 2.24 2.669(5) 112.0 .

loop_
_geom_torsion_atom_site_label_1
_geom_torsion_atom_site_label_2
_geom_torsion_atom_site_label_3
_geom_torsion_atom_site_label_4
_geom_torsion
C6 C1 C2 C3 -0.6(8)
C8 C1 C2 C3 177.3(5)
C6 C1 C2 Cl1 -179.6(4)
C8 C1 C2 Cl1 -1.6(7)
C1 C2 C3 C4 0.6(9)
Cl1 C2 C3 C4 179.6(5)
C2 C3 C4 C5 -0.3(9)
C3 C4 C5 C6 0.1(9)
C4 C5 C6 C1 -0.1(9)
C2 C1 C6 C5 0.4(8)
C8 C1 C6 C5 -177.6(5)
C9 O2 C7 O1 0.4(7)
C9 O2 C7 C8 176.2(4)
C6 C1 C8 C7 -55.8(6)
C2 C1 C8 C7 126.3(5)
C6 C1 C8 C16 71.0(6)
C2 C1 C8 C16 -106.8(6)
O1 C7 C8 C1 -5.5(7)
O2 C7 C8 C1 178.7(4)
O1 C7 C8 C16 -131.5(6)
O2 C7 C8 C16 52.7(6)
C7 O2 C9 C10 80.2(6)
O2 C9 C10 C15 21.8(8)
O2 C9 C10 C11 -161.2(5)
C15 C10 C11 C12 -0.9(9)
C9 C10 C11 C12 -178.0(5)
C10 C11 C12 C13 0.3(10)
C11 C12 C13 C14 0.7(10)
C12 C13 C14 C15 -1.3(10)
C11 C10 C15 C14 0.3(9)
C9 C10 C15 C14 177.3(6)
C13 C14 C15 C10 0.7(10)
C1 C8 C16 O3 -79.8(5)
C7 C8 C16 O3 45.7(6)
C1 C8 C16 C20 37.0(6)
C7 C8 C16 C20 162.5(4)
C1 C8 C16 C17 159.1(4)
C7 C8 C16 C17 -75.4(5)
O3 C16 C17 C18 80.4(6)
C20 C16 C17 C18 -38.4(6)
C8 C16 C17 C18 -158.3(4)
C16 C17 C18 O4 -12.7(8)
C16 C17 C18 C19 165.0(5)
C21 O6 C20 O5 2.2(8)
C21 O6 C20 C16 -173.7(5)
O3 C16 C20 O5 13.8(7)
C17 C16 C20 O5 133.3(6)
C8 C16 C20 O5 -104.0(6)
O3 C16 C20 O6 -170.3(4)
C17 C16 C20 O6 -50.7(6)
C8 C16 C20 O6 72.0(5)
C20 O6 C21 C22 -172.2(5)
O6 C21 C22 C27 -168.8(5)
O6 C21 C22 C23 15.1(8)
C27 C22 C23 C24 -0.2(9)
C21 C22 C23 C24 175.9(6)
C22 C23 C24 C25 0.4(10)
C23 C24 C25 C26 -0.2(10)
C24 C25 C26 C27 -0.2(10)
C23 C22 C27 C26 -0.2(9)
C21 C22 C27 C26 -176.4(6)
C25 C26 C27 C22 0.4(10)
C33 C28 C29 C30 -1.9(9)
C34 C28 C29 C30 173.4(5)
C33 C28 C29 Cl2 179.2(4)
C34 C28 C29 Cl2 -5.5(8)
C28 C29 C30 C31 1.2(9)
Cl2 C29 C30 C31 -179.9(5)
C29 C30 C31 C32 -0.4(10)
C30 C31 C32 C33 0.5(10)
C31 C32 C33 C28 -1.3(9)
C29 C28 C33 C32 2.0(8)
C34 C28 C33 C32 -173.4(5)
C29 C28 C34 C35 126.5(6)
C33 C28 C34 C35 -58.4(7)
C29 C28 C34 C43 -107.5(6)
C33 C28 C34 C43 67.6(6)
C36 O8 C35 O7 -1.2(7)
C36 O8 C35 C34 -179.5(5)
C28 C34 C35 O7 -171.9(5)
C43 C34 C35 O7 60.3(6)
C28 C34 C35 O8 6.3(6)
C43 C34 C35 O8 -121.5(5)
C35 O8 C36 C37 -93.0(6)
O8 C36 C37 C38 -166.1(5)
O8 C36 C37 C42 13.4(8)
C42 C37 C38 C39 -1.6(10)
C36 C37 C38 C39 177.9(6)
C37 C38 C39 C40 2.1(11)
C38 C39 C40 C41 -1.8(11)
C39 C40 C41 C42 1.1(11)
C40 C41 C42 C37 -0.5(10)
C38 C37 C42 C41 0.7(9)
C36 C37 C42 C41 -178.7(6)
C35 C34 C43 O9 52.6(5)
C28 C34 C43 O9 -78.5(5)
C35 C34 C43 C47 171.1(4)
C28 C34 C43 C47 40.0(5)
C35 C34 C43 C44 -66.3(5)
C28 C34 C43 C44 162.6(4)
O9 C43 C44 C45 73.8(6)
C47 C43 C44 C45 -46.0(6)
C34 C43 C44 C45 -166.0(5)
C43 C44 C45 O10 3.4(9)
C43 C44 C45 C46 -177.9(5)
C48 O12 C47 O11 2.5(8)
C48 O12 C47 C43 -174.9(5)
O9 C43 C47 O11 13.0(8)
C44 C43 C47 O11 131.4(6)
C34 C43 C47 O11 -105.5(6)
O9 C43 C47 O12 -169.8(4)
C44 C43 C47 O12 -51.3(6)
C34 C43 C47 O12 71.8(5)
C47 O12 C48 C49 -173.3(5)
O12 C48 C49 C54 -160.9(6)
O12 C48 C49 C50 20.8(9)
C54 C49 C50 C51 0.0(10)
C48 C49 C50 C51 178.3(6)
C49 C50 C51 C52 -0.8(10)
C50 C51 C52 C53 1.3(11)
C51 C52 C53 C54 -0.9(11)
C50 C49 C54 C53 0.4(10)
C48 C49 C54 C53 -177.9(6)
C52 C53 C54 C49 0.1(10)

loop_
_cod_related_entry_id
_cod_related_entry_database
_cod_related_entry_code
1 ChemSpider 30653001
